data_7007439
loop_
_publ_author_name
'Meier, Roland'
'Molinier, Michel'
'Anson, Chris'
'Powell, Anne K.'
'Kallies, Bernd'
'van Eldik, Rudi'

_publ_section_title
;
 Structure of sodium bis(N-methyl-iminodiacetato)iron(III):
 trans-meridional N-coordination in the solid state and in solution.
;
_journal_issue 46
_journal_name_full 'Dalton transactions (Cambridge, England : 2003)'
_journal_page_first 5506
_journal_page_last 5514
_journal_paper_doi 10.1039/b605056e
_journal_year 2006
_chemical_formula_sum 'C10 H20 Cl2 Fe N2 Na3 O19'
_chemical_formula_weight 668.00
_chemical_name_common
;Trisodium (bis(N-methyl-iminodiacetate)iron(iii))
diperchlorate trihydrate
;
_chemical_name_systematic
;
Trisodium [bis(N-methyl-iminodiacetate)iron(III)]
diperchlorate trihydrate
;
_space_group_IT_number 2
_symmetry_cell_setting triclinic
_symmetry_space_group_name_Hall '-P 1'
_symmetry_space_group_name_H-M 'P -1'
_atom_sites_solution_hydrogens geom
_atom_sites_solution_primary direct
_atom_sites_solution_secondary difmap
_audit_creation_method SHELXL-97
_cell_angle_alpha 96.561(10)
_cell_angle_beta 96.066(14)
_cell_angle_gamma 91.311(9)
_cell_formula_units_Z 2
_cell_length_a 10.2324(14)
_cell_length_b 11.9903(10)
_cell_length_c 9.9676(18)
_cell_measurement_reflns_used 25
_cell_measurement_temperature 293(2)
_cell_measurement_theta_max 24.95
_cell_measurement_theta_min 24.66
_cell_volume 1207.4(3)
_computing_cell_refinement 'AFC7R Control Software (MSC, 1994)'
_computing_data_collection 'AFC7R Control Software (MSC, 1994)'
_computing_data_reduction 'TEXSAN 1.6 (MSC, 1996)'
_computing_molecular_graphics 'XP: SHELXTL 5.1 (Bruker AXS Inc., 1997)'
_computing_publication_material 'XCIF: SHELXTL 5.1 (Bruker AXS Inc., 1997)'
_computing_structure_refinement 'XL: SHELXTL 5.1 (Bruker AXS Inc., 1997)'
_computing_structure_solution 'XS: SHELXTL 5.1 (Bruker AXS Inc., 1997)'
_diffrn_ambient_temperature 293(2)
_diffrn_measured_fraction_theta_full 0.999
_diffrn_measured_fraction_theta_max 0.999
_diffrn_measurement_device_type 'Rigaku AFC7R'
_diffrn_measurement_method \w-scans
_diffrn_radiation_monochromator graphite
_diffrn_radiation_source 'rotating anode'
_diffrn_radiation_type MoK\a
_diffrn_radiation_wavelength 0.71073
_diffrn_reflns_av_R_equivalents 0.0090
_diffrn_reflns_av_sigmaI/netI 0.0185
_diffrn_reflns_limit_h_max 14
_diffrn_reflns_limit_h_min 0
_diffrn_reflns_limit_k_max 16
_diffrn_reflns_limit_k_min -16
_diffrn_reflns_limit_l_max 13
_diffrn_reflns_limit_l_min -14
_diffrn_reflns_number 7369
_diffrn_reflns_theta_full 25.00
_diffrn_reflns_theta_max 30.00
_diffrn_reflns_theta_min 2.53
_diffrn_standards_decay_% 0.0
_diffrn_standards_interval_count 150
_diffrn_standards_number 3
_exptl_absorpt_coefficient_mu 0.990
_exptl_absorpt_correction_T_max 0.9998
_exptl_absorpt_correction_T_min 0.9231
_exptl_absorpt_correction_type psi-scan
_exptl_crystal_colour yellow
_exptl_crystal_density_diffrn 1.837
_exptl_crystal_density_method 'not measured'
_exptl_crystal_description needle
_exptl_crystal_F_000 678
_exptl_crystal_size_max 0.30
_exptl_crystal_size_mid 0.20
_exptl_crystal_size_min 0.10
_refine_diff_density_max 0.843
_refine_diff_density_min -0.679
_refine_diff_density_rms 0.069
_refine_ls_extinction_coef 0.0042(10)
_refine_ls_extinction_expression Fc^*^=kFc[1+0.001xFc^2^\l^3^/sin(2\q)]^-1/4^
_refine_ls_extinction_method SHELXL
_refine_ls_goodness_of_fit_ref 1.059
_refine_ls_hydrogen_treatment mixed
_refine_ls_matrix_type full
_refine_ls_number_parameters 444
_refine_ls_number_reflns 7009
_refine_ls_number_restraints 9
_refine_ls_restrained_S_all 1.059
_refine_ls_R_factor_all 0.0449
_refine_ls_R_factor_gt 0.0378
_refine_ls_shift/su_max 0.000
_refine_ls_shift/su_mean 0.000
_refine_ls_structure_factor_coef Fsqd
_refine_ls_weighting_details 'calc w=1/[\s^2^(Fo^2^)+(0.0573P)^2^+0.8243P] where P=(Fo^2^+2Fc^2^)/3'
_refine_ls_weighting_scheme calc
_refine_ls_wR_factor_gt 0.1063
_refine_ls_wR_factor_ref 0.1107
_reflns_number_gt 6154
_reflns_number_total 7009
_reflns_threshold_expression >2sigma(I)
_cod_data_source_file b605056e.txt
_cod_data_source_block mida
_cod_depositor_comments
;
The following automatic conversions were performed:

'_exptl_absorpt_correction_type' tag value 'psi-scans' was replaced
with 'psi-scan' value.

Automatic conversion script
Id: cif_fix_values 1646 2011-03-28 12:23:43Z adriana 
;
_cod_database_code 7007439

loop_
_symmetry_equiv_pos_as_xyz
'x, y, z'
'-x, -y, -z'

loop_
_atom_site_label
_atom_site_type_symbol
_atom_site_fract_x
_atom_site_fract_y
_atom_site_fract_z
_atom_site_U_iso_or_equiv
_atom_site_adp_type
_atom_site_occupancy
_atom_site_symmetry_multiplicity
_atom_site_calc_flag
_atom_site_refinement_flags
_atom_site_disorder_assembly
_atom_site_disorder_group
Fe1 Fe 0.23900(2) 0.127082(19) 0.21993(2) 0.02192(8) Uani 1 1 d . . .
N1 N 0.22995(15) 0.30570(12) 0.21508(16) 0.0256(3) Uani 1 1 d . . .
C1 C 0.0974(2) 0.32487(17) 0.1500(2) 0.0352(4) Uani 1 1 d . . .
H1A H 0.098(3) 0.305(3) 0.043(3) 0.057(9) Uiso 1 1 d . . .
H1B H 0.075(3) 0.400(3) 0.173(3) 0.048(8) Uiso 1 1 d . . .
C2 C 0.00007(18) 0.24297(16) 0.1973(2) 0.0314(4) Uani 1 1 d . . .
O1 O 0.04872(13) 0.14900(11) 0.22456(16) 0.0327(3) Uani 1 1 d . . .
O2 O -0.11548(15) 0.26414(14) 0.2041(2) 0.0462(4) Uani 1 1 d . . .
C3 C 0.34044(19) 0.33550(16) 0.1403(2) 0.0334(4) Uani 1 1 d . . .
H3A H 0.367(3) 0.415(3) 0.160(3) 0.050(8) Uiso 1 1 d . . .
H3B H 0.311(3) 0.315(2) 0.038(3) 0.047(8) Uiso 1 1 d . . .
C4 C 0.45679(18) 0.26389(15) 0.1790(2) 0.0294(3) Uani 1 1 d . . .
O3 O 0.42824(13) 0.17124(11) 0.22619(15) 0.0321(3) Uani 1 1 d . . .
O4 O 0.56929(14) 0.29169(14) 0.16287(19) 0.0425(4) Uani 1 1 d . . .
C5 C 0.2483(3) 0.3627(2) 0.3565(2) 0.0464(5) Uani 1 1 d . . .
H5A H 0.246(2) 0.4447(15) 0.3549(3) 0.064(9) Uiso 1 1 d R . .
H5B H 0.3338(18) 0.3433(14) 0.4015(11) 0.068(10) Uiso 1 1 d R . .
H5C H 0.1771(17) 0.3380(14) 0.4068(11) 0.054(8) Uiso 1 1 d R . .
N2 N 0.27119(15) -0.05006(12) 0.18222(15) 0.0251(3) Uani 1 1 d . . .
C6 C 0.3345(2) -0.06647(16) 0.05596(19) 0.0314(4) Uani 1 1 d . . .
H6A H 0.319(3) -0.141(3) 0.010(3) 0.049(8) Uiso 1 1 d . . .
H6B H 0.432(3) -0.048(2) 0.082(3) 0.043(7) Uiso 1 1 d . . .
C7 C 0.28220(19) 0.01834(15) -0.03817(18) 0.0283(3) Uani 1 1 d . . .
O5 O 0.22094(15) 0.10030(12) 0.01633(14) 0.0326(3) Uani 1 1 d . . .
O6 O 0.30457(18) 0.00604(13) -0.15750(14) 0.0418(4) Uani 1 1 d . . .
C8 C 0.3537(2) -0.07865(18) 0.3031(2) 0.0372(4) Uani 1 1 d . . .
H8A H 0.451(3) -0.064(3) 0.296(3) 0.054(8) Uiso 1 1 d . . .
H8B H 0.337(3) -0.165(3) 0.308(3) 0.062(9) Uiso 1 1 d . . .
C9 C 0.32185(19) -0.00440(16) 0.42837(18) 0.0301(4) Uani 1 1 d . A .
O7 O 0.25936(14) 0.08537(11) 0.40705(13) 0.0302(3) Uani 1 1 d . A .
O8 O 0.35723(18) -0.02920(15) 0.54244(15) 0.0434(4) Uani 1 1 d . A .
C10 C 0.1415(2) -0.11089(19) 0.1641(3) 0.0442(5) Uani 1 1 d . . .
H10A H 0.0854(12) -0.0822(12) 0.0927(19) 0.057(9) Uiso 1 1 d R . .
H10B H 0.1013(12) -0.0999(13) 0.2479(16) 0.054(9) Uiso 1 1 d R . .
H10C H 0.1533(4) -0.1901(15) 0.140(2) 0.057(9) Uiso 1 1 d R . .
Na1 Na 0.24011(9) 0.12095(7) 0.66906(10) 0.0396(2) Uani 1 1 d . . .
Na2 Na 0.31129(10) -0.15874(7) 0.69415(9) 0.0410(2) Uani 1 1 d . . .
Na3 Na 0.25603(9) -0.42158(7) 0.78085(12) 0.0457(2) Uani 1 1 d . . .
O31 O 0.0880(3) -0.0403(3) 0.6075(3) 0.0766(8) Uani 1 1 d D . .
H311 H 0.042(5) -0.062(4) 0.663(4) 0.121(18) Uiso 1 1 d D . .
H312 H 0.065(4) -0.083(3) 0.540(3) 0.074(13) Uiso 1 1 d D . .
O32 O 0.2779(3) -0.3354(2) 0.5579(2) 0.0692(6) Uani 1 1 d D . .
H321 H 0.327(4) -0.314(4) 0.507(4) 0.091(16) Uiso 1 1 d D . .
H322 H 0.212(3) -0.345(4) 0.500(4) 0.090(14) Uiso 1 1 d D . .
O33 O 0.2271(5) -0.4259(4) 1.0107(4) 0.1059(11) Uani 1 1 d D . .
H331 H 0.270(7) -0.363(4) 1.029(8) 0.19(4) Uiso 1 1 d D . .
H332 H 0.182(8) -0.421(7) 1.080(7) 0.23(5) Uiso 1 1 d D . .
Cl1 Cl 0.03333(5) 0.34524(5) 0.69437(6) 0.04321(13) Uani 1 1 d . . .
O11 O 0.0979(3) 0.4409(2) 0.6606(3) 0.0839(8) Uani 1 1 d . . .
O121 O -0.1002(11) 0.3575(15) 0.6998(15) 0.097(4) Uani 0.50 1 d P A 1
O131 O 0.0873(15) 0.3378(16) 0.8258(10) 0.217(8) Uani 0.50 1 d P A 1
O141 O 0.0625(8) 0.2479(5) 0.6199(13) 0.117(4) Uani 0.50 1 d P A 1
O122 O -0.0736(13) 0.3734(15) 0.7647(16) 0.121(6) Uani 0.50 1 d P A 2
O132 O 0.1125(6) 0.2747(5) 0.7731(7) 0.0704(17) Uani 0.50 1 d P A 2
O142 O -0.0045(9) 0.2770(6) 0.5697(7) 0.102(2) Uani 0.50 1 d P A 2
Cl2 Cl 0.46900(6) 0.35581(6) 0.72720(8) 0.05500(17) Uani 1 1 d . . .
O211 O 0.4027(4) 0.2614(3) 0.6553(5) 0.0809(13) Uani 0.65 1 d P A 3
O221 O 0.6002(4) 0.3626(3) 0.7029(7) 0.0901(16) Uani 0.65 1 d P A 3
O231 O 0.4690(11) 0.3678(16) 0.8612(7) 0.300(9) Uani 0.65 1 d P A 3
O241 O 0.4027(6) 0.4495(4) 0.6834(11) 0.157(3) Uani 0.65 1 d P . 3
O212 O 0.4123(10) 0.2536(9) 0.7752(11) 0.096(3) Uiso 0.35 1 d P A 4
O232 O 0.4110(7) 0.4309(6) 0.8211(8) 0.0616(15) Uiso 0.35 1 d P . 4
O222 O 0.6011(9) 0.3418(7) 0.7933(9) 0.075(2) Uiso 0.35 1 d P A 4
O242 O 0.4825(16) 0.4178(13) 0.6121(16) 0.152(5) Uiso 0.35 1 d P A 4

loop_
_atom_site_aniso_label
_atom_site_aniso_U_11
_atom_site_aniso_U_22
_atom_site_aniso_U_33
_atom_site_aniso_U_23
_atom_site_aniso_U_13
_atom_site_aniso_U_12
Fe1 0.02370(12) 0.01906(12) 0.02479(13) 0.00609(8) 0.00638(8) 0.00474(8)
N1 0.0258(7) 0.0212(6) 0.0306(7) 0.0047(5) 0.0044(5) 0.0031(5)
C1 0.0289(9) 0.0304(9) 0.0492(11) 0.0153(8) 0.0047(8) 0.0089(7)
C2 0.0248(8) 0.0300(8) 0.0395(10) 0.0039(7) 0.0028(7) 0.0053(6)
O1 0.0260(6) 0.0284(6) 0.0471(8) 0.0117(6) 0.0108(5) 0.0047(5)
O2 0.0237(7) 0.0428(8) 0.0736(12) 0.0108(8) 0.0060(7) 0.0094(6)
C3 0.0295(9) 0.0271(8) 0.0462(11) 0.0131(8) 0.0070(8) 0.0012(7)
C4 0.0253(8) 0.0278(8) 0.0347(9) 0.0033(7) 0.0023(7) -0.0006(6)
O3 0.0254(6) 0.0293(6) 0.0444(8) 0.0140(5) 0.0048(5) 0.0048(5)
O4 0.0251(7) 0.0403(8) 0.0628(10) 0.0089(7) 0.0052(6) -0.0041(6)
C5 0.0560(14) 0.0394(11) 0.0403(11) -0.0105(9) 0.0056(10) 0.0006(10)
N2 0.0326(7) 0.0212(6) 0.0232(6) 0.0050(5) 0.0068(5) 0.0044(5)
C6 0.0425(10) 0.0288(8) 0.0253(8) 0.0048(6) 0.0112(7) 0.0115(7)
C7 0.0343(9) 0.0279(8) 0.0230(7) 0.0042(6) 0.0041(6) 0.0003(6)
O5 0.0427(8) 0.0314(6) 0.0253(6) 0.0080(5) 0.0042(5) 0.0114(6)
O6 0.0656(11) 0.0388(8) 0.0229(6) 0.0054(5) 0.0111(6) 0.0070(7)
C8 0.0539(12) 0.0352(10) 0.0251(8) 0.0092(7) 0.0062(8) 0.0220(9)
C9 0.0340(9) 0.0333(9) 0.0252(8) 0.0087(6) 0.0069(7) 0.0062(7)
O7 0.0405(7) 0.0292(6) 0.0231(6) 0.0057(5) 0.0083(5) 0.0088(5)
O8 0.0535(9) 0.0546(9) 0.0261(7) 0.0156(6) 0.0077(6) 0.0176(7)
C10 0.0481(12) 0.0314(10) 0.0536(13) 0.0022(9) 0.0136(10) -0.0110(9)
Na1 0.0441(5) 0.0347(4) 0.0421(5) 0.0091(3) 0.0085(4) 0.0047(3)
Na2 0.0593(6) 0.0316(4) 0.0324(4) 0.0036(3) 0.0062(4) 0.0045(4)
Na3 0.0325(4) 0.0305(4) 0.0742(7) 0.0051(4) 0.0080(4) 0.0000(3)
O31 0.0671(15) 0.109(2) 0.0571(13) 0.0218(14) 0.0161(11) -0.0357(14)
O32 0.0826(17) 0.0642(14) 0.0549(12) -0.0125(11) 0.0027(12) -0.0056(12)
O33 0.126(3) 0.119(3) 0.081(2) 0.038(2) 0.015(2) 0.034(3)
Cl1 0.0373(3) 0.0425(3) 0.0511(3) 0.0086(2) 0.0078(2) -0.0024(2)
O11 0.0897(18) 0.0628(14) 0.101(2) 0.0150(13) 0.0204(15) -0.0289(13)
O121 0.038(3) 0.093(7) 0.171(12) 0.043(8) 0.032(5) 0.017(3)
O131 0.207(14) 0.37(2) 0.073(6) 0.090(10) -0.060(7) -0.108(14)
O141 0.087(5) 0.052(3) 0.220(12) -0.001(5) 0.062(6) 0.015(3)
O122 0.115(11) 0.078(6) 0.202(16) 0.047(9) 0.118(11) 0.039(8)
O132 0.058(3) 0.063(3) 0.094(5) 0.030(3) 0.000(3) 0.023(2)
O142 0.145(7) 0.072(4) 0.074(4) -0.018(3) -0.015(4) -0.026(4)
Cl2 0.0358(3) 0.0461(3) 0.0789(5) -0.0086(3) 0.0043(3) 0.0003(2)
O211 0.057(2) 0.0406(16) 0.134(4) -0.0143(19) -0.009(2) -0.0157(14)
O221 0.0458(18) 0.055(2) 0.172(5) 0.000(3) 0.041(3) -0.0026(15)
O231 0.196(10) 0.65(3) 0.055(4) 0.066(8) 0.007(5) -0.108(14)
O241 0.092(4) 0.057(3) 0.316(11) -0.005(4) 0.017(5) 0.043(3)

loop_
_atom_type_symbol
_atom_type_description
_atom_type_scat_dispersion_real
_atom_type_scat_dispersion_imag
_atom_type_scat_source
C C 0.0033 0.0016 'International Tables Vol C Tables 4.2.6.8 and 6.1.1.4'
H H 0.0000 0.0000 'International Tables Vol C Tables 4.2.6.8 and 6.1.1.4'
N N 0.0061 0.0033 'International Tables Vol C Tables 4.2.6.8 and 6.1.1.4'
O O 0.0106 0.0060 'International Tables Vol C Tables 4.2.6.8 and 6.1.1.4'
Na Na 0.0362 0.0249 'International Tables Vol C Tables 4.2.6.8 and 6.1.1.4'
Cl Cl 0.1484 0.1585 'International Tables Vol C Tables 4.2.6.8 and 6.1.1.4'
Fe Fe 0.3463 0.8444 'International Tables Vol C Tables 4.2.6.8 and 6.1.1.4'

loop_
_geom_angle_atom_site_label_1
_geom_angle_atom_site_label_2
_geom_angle_atom_site_label_3
_geom_angle
_geom_angle_site_symmetry_1
_geom_angle_site_symmetry_3
_geom_angle_publ_flag
N1 Fe1 O1 78.91(6) . . yes
N1 Fe1 O3 78.46(6) . . yes
N1 Fe1 N2 166.42(6) . . yes
N1 Fe1 O5 91.19(6) . . yes
N1 Fe1 O7 112.56(6) . . yes
N2 Fe1 O1 108.79(6) . . yes
N2 Fe1 O3 94.12(6) . . yes
N2 Fe1 O5 77.51(6) . . yes
N2 Fe1 O7 78.92(6) . . yes
O1 Fe1 O3 157.08(6) . . yes
O1 Fe1 O5 92.68(6) . . yes
O1 Fe1 O7 92.13(6) . . yes
O3 Fe1 O5 91.38(6) . . yes
O3 Fe1 O7 93.18(6) . . yes
O5 Fe1 O7 156.25(6) . . yes?
C1 N1 C3 115.72(15) . . ?
C1 N1 C5 110.38(17) . . ?
C3 N1 C5 110.46(17) . . ?
C1 N1 Fe1 105.78(11) . . ?
C3 N1 Fe1 105.04(11) . . ?
C5 N1 Fe1 109.06(13) . . ?
N1 C1 C2 108.27(15) . . ?
N1 C1 H1A 107.7(17) . . ?
C2 C1 H1A 108.0(17) . . ?
N1 C1 H1B 109.7(18) . . ?
C2 C1 H1B 111.2(18) . . ?
H1A C1 H1B 112(2) . . ?
O2 C2 O1 123.06(19) . . ?
O2 C2 C1 122.30(18) . . ?
O1 C2 C1 114.59(16) . . ?
C2 O1 Fe1 119.57(12) . . ?
C2 O2 Na3 140.38(15) . 2_556 ?
C2 O2 Na2 132.33(15) . 2_556 ?
Na3 O2 Na2 83.95(6) 2_556 2_556 ?
N1 C3 C4 108.69(15) . . ?
N1 C3 H3A 112.4(18) . . ?
C4 C3 H3A 109.5(18) . . ?
N1 C3 H3B 107.2(16) . . ?
C4 C3 H3B 108.2(16) . . ?
H3A C3 H3B 111(2) . . ?
O4 C4 O3 122.55(18) . . ?
O4 C4 C3 121.61(17) . . ?
O3 C4 C3 115.82(16) . . ?
O4 C4 Na2 57.47(11) . 2_656 ?
O3 C4 Na2 66.79(10) . 2_656 ?
C3 C4 Na2 168.06(14) . 2_656 ?
C4 O3 Fe1 117.47(12) . . ?
C4 O3 Na2 87.21(11) . 2_656 ?
Fe1 O3 Na2 154.78(7) . 2_656 ?
C4 O4 Na3 147.69(15) . 2_656 ?
C4 O4 Na2 98.28(13) . 2_656 ?
Na3 O4 Na2 89.71(6) 2_656 2_656 ?
N1 C5 H5A 109.5 . . ?
N1 C5 H5B 109.5 . . ?
H5A C5 H5B 109.5 . . ?
N1 C5 H5C 109.5 . . ?
H5A C5 H5C 109.5 . . ?
H5B C5 H5C 109.5 . . ?
C6 N2 C8 114.11(15) . . ?
C6 N2 C10 110.32(16) . . ?
C8 N2 C10 111.59(17) . . ?
C6 N2 Fe1 106.37(11) . . ?
C8 N2 Fe1 105.82(11) . . ?
C10 N2 Fe1 108.22(13) . . ?
N2 C6 C7 109.07(14) . . ?
N2 C6 H6A 111.9(18) . . ?
C7 C6 H6A 109.4(18) . . ?
N2 C6 H6B 106.9(16) . . ?
C7 C6 H6B 107.4(16) . . ?
H6A C6 H6B 112(2) . . ?
O6 C7 O5 124.61(18) . . ?
O6 C7 C6 119.13(17) . . ?
O5 C7 C6 116.21(15) . . ?
C7 O5 Fe1 117.38(12) . . ?
C7 O6 Na2 129.59(14) . 1_554 ?
C7 O6 Na1 128.24(14) . 1_554 ?
Na2 O6 Na1 95.07(6) 1_554 1_554 ?
N2 C8 C9 109.89(15) . . ?
N2 C8 H8A 111.4(18) . . ?
C9 C8 H8A 106.1(18) . . ?
N2 C8 H8B 106.8(19) . . ?
C9 C8 H8B 113.9(19) . . ?
H8A C8 H8B 109(3) . . ?
O8 C9 O7 123.22(18) . . ?
O8 C9 C8 120.49(18) . . ?
O7 C9 C8 116.27(16) . . ?
O8 C9 Na1 58.53(11) . . ?
O7 C9 Na1 65.15(10) . . ?
C8 C9 Na1 174.24(15) . . ?
C9 O7 Fe1 117.81(11) . . ?
C9 O7 Na1 88.35(10) . . ?
Fe1 O7 Na1 153.62(7) . . ?
C9 O8 Na2 141.63(16) . . ?
C9 O8 Na1 96.54(13) . . ?
Na2 O8 Na1 91.77(6) . . ?
N2 C10 H10A 109.5 . . ?
N2 C10 H10B 109.5 . . ?
H10A C10 H10B 109.5 . . ?
N2 C10 H10C 109.5 . . ?
H10A C10 H10C 109.5 . . ?
H10B C10 H10C 109.5 . . ?
O211 Na1 O6 111.70(13) . 1_556 ?
O211 Na1 O212 29.1(2) . . ?
O6 Na1 O212 87.1(3) 1_556 . ?
O211 Na1 O31 161.31(14) . . ?
O6 Na1 O31 78.36(8) 1_556 . ?
O212 Na1 O31 165.5(3) . . ?
O211 Na1 O141 92.0(2) . . ?
O6 Na1 O141 136.7(3) 1_556 . ?
O212 Na1 O141 100.7(3) . . ?
O31 Na1 O141 90.4(2) . . ?
O211 Na1 O132 86.10(19) . . ?
O6 Na1 O132 106.87(16) 1_556 . ?
O212 Na1 O132 78.0(3) . . ?
O31 Na1 O132 106.52(18) . . ?
O141 Na1 O132 36.8(3) . . ?
O211 Na1 O8 93.80(11) . . ?
O6 Na1 O8 78.49(6) 1_556 . ?
O212 Na1 O8 104.5(2) . . ?
O31 Na1 O8 72.25(9) . . ?
O141 Na1 O8 137.6(3) . . ?
O132 Na1 O8 174.29(16) . . ?
O211 Na1 O7 81.36(13) . . ?
O6 Na1 O7 129.36(6) 1_556 . ?
O212 Na1 O7 109.3(3) . . ?
O31 Na1 O7 80.18(7) . . ?
O141 Na1 O7 88.3(3) . . ?
O132 Na1 O7 123.11(16) . . ?
O8 Na1 O7 51.31(5) . . ?
O211 Na1 C9 89.29(12) . . ?
O6 Na1 C9 102.94(6) 1_556 . ?
O212 Na1 C9 110.5(3) . . ?
O31 Na1 C9 72.80(8) . . ?
O141 Na1 C9 113.4(3) . . ?
O132 Na1 C9 149.41(16) . . ?
O8 Na1 C9 24.94(5) . . ?
O7 Na1 C9 26.49(5) . . ?
O211 Na1 Na2 123.19(10) . . ?
O6 Na1 Na2 41.97(4) 1_556 . ?
O212 Na1 Na2 114.2(2) . . ?
O31 Na1 Na2 53.67(8) . . ?
O141 Na1 Na2 143.84(19) . . ?
O132 Na1 Na2 141.06(16) . . ?
O8 Na1 Na2 42.71(4) . . ?
O7 Na1 Na2 89.05(4) . . ?
C9 Na1 Na2 63.92(4) . . ?
O6 Na2 O8 81.91(6) 1_556 . ?
O6 Na2 O32 168.75(10) 1_556 . ?
O8 Na2 O32 105.21(9) . . ?
O6 Na2 O4 103.98(7) 1_556 2_656 ?
O8 Na2 O4 139.19(7) . 2_656 ?
O32 Na2 O4 76.51(8) . 2_656 ?
O6 Na2 O2 94.25(7) 1_556 2_556 ?
O8 Na2 O2 143.71(7) . 2_556 ?
O32 Na2 O2 74.82(9) . 2_556 ?
O4 Na2 O2 76.87(6) 2_656 2_556 ?
O6 Na2 O3 89.91(6) 1_556 2_656 ?
O8 Na2 O3 90.48(6) . 2_656 ?
O32 Na2 O3 98.60(9) . 2_656 ?
O4 Na2 O3 49.82(5) 2_656 2_656 ?
O2 Na2 O3 125.71(6) 2_556 2_656 ?
O6 Na2 O31 71.48(8) 1_556 . ?
O8 Na2 O31 67.26(6) . . ?
O32 Na2 O31 102.89(10) . . ?
O4 Na2 O31 153.29(7) 2_656 . ?
O2 Na2 O31 77.25(6) 2_556 . ?
O3 Na2 O31 152.33(7) 2_656 . ?
O6 Na2 C4 101.12(7) 1_556 2_656 ?
O8 Na2 C4 115.09(7) . 2_656 ?
O32 Na2 C4 83.92(8) . 2_656 ?
O4 Na2 C4 24.25(5) 2_656 2_656 ?
O2 Na2 C4 101.10(6) 2_556 2_656 ?
O3 Na2 C4 26.01(5) 2_656 2_656 ?
O31 Na2 C4 172.13(8) . 2_656 ?
O6 Na2 Na3 124.00(5) 1_556 . ?
O8 Na2 Na3 154.07(6) . . ?
O32 Na2 Na3 49.12(7) . . ?
O4 Na2 Na3 42.90(4) 2_656 . ?
O2 Na2 Na3 44.38(4) 2_556 . ?
O3 Na2 Na3 90.33(4) 2_656 . ?
O31 Na2 Na3 116.94(6) . . ?
C4 Na2 Na3 64.58(4) 2_656 . ?
O6 Na2 Na1 42.97(4) 1_556 . ?
O8 Na2 Na1 45.53(5) . . ?
O32 Na2 Na1 138.27(8) . . ?
O4 Na2 Na1 145.07(5) 2_656 . ?
O2 Na2 Na1 110.63(5) 2_556 . ?
O3 Na2 Na1 108.71(4) 2_656 . ?
O31 Na2 Na1 43.91(6) . . ?
C4 Na2 Na1 131.81(5) 2_656 . ?
Na3 Na2 Na1 154.92(4) . . ?
O6 Na2 H321 170.4(9) 1_556 . ?
O8 Na2 H321 88.5(8) . . ?
O32 Na2 H321 18.9(7) . . ?
O4 Na2 H321 83.3(10) 2_656 . ?
O2 Na2 H321 93.5(7) 2_556 . ?
O3 Na2 H321 90.1(9) 2_656 . ?
O31 Na2 H321 104.9(10) . . ?
C4 Na2 H321 82.9(10) 2_656 . ?
Na3 Na2 H321 65.6(8) . . ?
Na1 Na2 H321 128.4(10) . . ?
O4 Na3 O33 91.38(15) 2_656 . ?
O4 Na3 O241 88.89(16) 2_656 1_545 ?
O33 Na3 O241 117.7(3) . 1_545 ?
O4 Na3 O2 86.54(7) 2_656 2_556 ?
O33 Na3 O2 84.50(11) . 2_556 ?
O241 Na3 O2 157.5(3) 1_545 2_556 ?
O4 Na3 O11 163.74(10) 2_656 1_545 ?
O33 Na3 O11 104.52(16) . 1_545 ?
O241 Na3 O11 80.82(18) 1_545 1_545 ?
O2 Na3 O11 98.15(9) 2_556 1_545 ?
O4 Na3 O232 88.06(18) 2_656 1_545 ?
O33 Na3 O232 83.7(2) . 1_545 ?
O241 Na3 O232 34.0(3) 1_545 1_545 ?
O2 Na3 O232 166.9(2) 2_556 1_545 ?
O11 Na3 O232 90.32(19) 1_545 1_545 ?
O4 Na3 O32 76.05(8) 2_656 . ?
O33 Na3 O32 157.72(13) . . ?
O241 Na3 O32 81.0(2) 1_545 . ?
O2 Na3 O32 76.56(8) 2_556 . ?
O11 Na3 O32 89.85(10) 1_545 . ?
O232 Na3 O32 113.6(2) 1_545 . ?
O4 Na3 Na2 47.38(5) 2_656 . ?
O33 Na3 Na2 114.21(12) . . ?
O241 Na3 Na2 110.8(2) 1_545 . ?
O2 Na3 Na2 51.67(5) 2_556 . ?
O11 Na3 Na2 125.30(8) 1_545 . ?
O232 Na3 Na2 129.64(18) 1_545 . ?
O32 Na3 Na2 44.12(6) . . ?
O4 Na3 H331 72.4(11) 2_656 . ?
O33 Na3 H331 20.2(9) . . ?
O241 Na3 H331 122(2) 1_545 . ?
O2 Na3 H331 76.9(19) 2_556 . ?
O11 Na3 H331 123.7(11) 1_545 . ?
O232 Na3 H331 90.1(19) 1_545 . ?
O32 Na3 H331 139.6(12) . . ?
Na2 Na3 H331 95.5(12) . . ?
Na1 O31 Na2 82.42(8) . . ?
Na1 O31 H311 121(3) . . ?
Na2 O31 H311 95(4) . . ?
Na1 O31 H312 136(3) . . ?
Na2 O31 H312 96(3) . . ?
H311 O31 H312 102(4) . . ?
Na2 O32 Na3 86.76(8) . . ?
Na2 O32 H321 89(3) . . ?
Na3 O32 H321 147(3) . . ?
Na2 O32 H322 118(3) . . ?
Na3 O32 H322 115(3) . . ?
H321 O32 H322 96(3) . . ?
Na3 O33 H331 89(6) . . ?
Na3 O33 H332 154(7) . . ?
H331 O33 H332 98(5) . . ?
O141 Cl1 O131 106.0(9) . . ?
O141 Cl1 O121 113.3(8) . . ?
O131 Cl1 O121 106.3(9) . . ?
O141 Cl1 O122 131.6(8) . . ?
O131 Cl1 O122 79.6(9) . . ?
O121 Cl1 O122 28.3(10) . . ?
O141 Cl1 O11 113.6(4) . . ?
O131 Cl1 O11 103.1(6) . . ?
O121 Cl1 O11 113.5(8) . . ?
O122 Cl1 O11 111.5(7) . . ?
O141 Cl1 O142 37.9(4) . . ?
O131 Cl1 O142 141.1(9) . . ?
O121 Cl1 O142 85.1(8) . . ?
O122 Cl1 O142 112.1(8) . . ?
O11 Cl1 O142 106.0(4) . . ?
O141 Cl1 O132 67.5(5) . . ?
O131 Cl1 O132 38.6(8) . . ?
O121 Cl1 O132 124.4(8) . . ?
O122 Cl1 O132 107.1(7) . . ?
O11 Cl1 O132 115.8(3) . . ?
O142 Cl1 O132 104.2(4) . . ?
Cl1 O11 Na3 134.61(19) . 1_565 ?
Cl1 O141 Na1 128.5(7) . . ?
Cl1 O132 Na1 122.7(4) . . ?
O231 Cl2 O211 117.0(7) . . ?
O231 Cl2 O221 106.2(6) . . ?
O211 Cl2 O221 112.3(3) . . ?
O231 Cl2 O232 45.4(8) . . ?
O211 Cl2 O232 123.1(4) . . ?
O221 Cl2 O232 124.4(4) . . ?
O231 Cl2 O241 105.0(9) . . ?
O211 Cl2 O241 106.1(4) . . ?
O221 Cl2 O241 109.8(4) . . ?
O232 Cl2 O241 59.9(4) . . ?
O231 Cl2 O242 143.0(10) . . ?
O211 Cl2 O242 97.3(7) . . ?
O221 Cl2 O242 69.8(7) . . ?
O232 Cl2 O242 104.9(7) . . ?
O241 Cl2 O242 48.6(6) . . ?
O231 Cl2 O222 69.7(6) . . ?
O211 Cl2 O222 117.7(4) . . ?
O221 Cl2 O222 39.3(3) . . ?
O232 Cl2 O222 104.3(5) . . ?
O241 Cl2 O222 133.2(4) . . ?
O242 Cl2 O222 107.5(7) . . ?
O231 Cl2 O212 68.5(8) . . ?
O211 Cl2 O212 49.2(4) . . ?
O221 Cl2 O212 121.2(4) . . ?
O232 Cl2 O212 94.0(5) . . ?
O241 Cl2 O212 128.5(5) . . ?
O242 Cl2 O212 146.4(8) . . ?
O222 Cl2 O212 94.0(5) . . ?
Cl2 O211 Na1 143.2(3) . . ?
Cl2 O241 Na3 134.3(6) . 1_565 ?
Cl2 O212 Na1 130.8(6) . . ?
Cl2 O232 Na3 129.7(5) . 1_565 ?

loop_
_geom_bond_atom_site_label_1
_geom_bond_atom_site_label_2
_geom_bond_distance
_geom_bond_site_symmetry_2
_geom_bond_publ_flag
Fe1 N1 2.1516(14) . yes
Fe1 O1 1.9753(14) . yes
Fe1 O3 1.9884(14) . yes
Fe1 N2 2.1534(14) . yes
Fe1 O5 2.0062(14) . yes
Fe1 O7 1.9769(13) . yes
N1 C1 1.475(2) . ?
N1 C3 1.477(2) . ?
N1 C5 1.486(3) . ?
C1 C2 1.529(3) . ?
C1 H1A 1.07(3) . ?
C1 H1B 0.95(3) . ?
C2 O2 1.222(2) . ?
C2 O1 1.288(2) . ?
O2 Na3 2.3999(18) 2_556 ?
O2 Na2 2.692(2) 2_556 ?
C3 C4 1.526(3) . ?
C3 H3A 0.98(3) . ?
C3 H3B 1.03(3) . ?
C4 O4 1.223(2) . ?
C4 O3 1.294(2) . ?
C4 Na2 2.947(2) 2_656 ?
O3 Na2 2.7119(17) 2_656 ?
O4 Na3 2.3229(18) 2_656 ?
O4 Na2 2.511(2) 2_656 ?
C5 H5A 0.9854 . ?
C5 H5B 0.9854 . ?
C5 H5C 0.9854 . ?
N2 C6 1.471(2) . ?
N2 C8 1.475(2) . ?
N2 C10 1.484(3) . ?
C6 C7 1.529(3) . ?
C6 H6A 0.96(3) . ?
C6 H6B 1.02(3) . ?
C7 O6 1.228(2) . ?
C7 O5 1.277(2) . ?
O6 Na2 2.3356(18) 1_554 ?
O6 Na1 2.3806(18) 1_554 ?
C8 C9 1.517(3) . ?
C8 H8A 1.02(3) . ?
C8 H8B 1.05(3) . ?
C9 O8 1.228(2) . ?
C9 O7 1.291(2) . ?
C9 Na1 2.893(2) . ?
O7 Na1 2.6266(16) . ?
O8 Na2 2.3608(18) . ?
O8 Na1 2.4838(19) . ?
C10 H10A 0.9662 . ?
C10 H10B 0.9662 . ?
C10 H10C 0.9662 . ?
Na1 O211 2.365(4) . ?
Na1 O6 2.3806(18) 1_556 ?
Na1 O212 2.418(11) . ?
Na1 O31 2.434(3) . ?
Na1 O141 2.443(8) . ?
Na1 O132 2.478(6) . ?
Na1 Na2 3.4792(13) . ?
Na2 O6 2.3356(18) 1_556 ?
Na2 O32 2.379(2) . ?
Na2 O4 2.511(2) 2_656 ?
Na2 O2 2.692(2) 2_556 ?
Na2 O3 2.7119(17) 2_656 ?
Na2 O31 2.827(3) . ?
Na2 C4 2.947(2) 2_656 ?
Na2 Na3 3.4122(13) . ?
Na2 H321 2.50(5) . ?
Na3 O4 2.3229(18) 2_656 ?
Na3 O33 2.347(4) . ?
Na3 O241 2.379(6) 1_545 ?
Na3 O2 2.3999(18) 2_556 ?
Na3 O11 2.406(3) 1_545 ?
Na3 O232 2.441(7) 1_545 ?
Na3 O32 2.584(3) . ?
Na3 H331 2.48(8) . ?
O31 H311 0.82(3) . ?
O31 H312 0.81(3) . ?
O32 H321 0.81(3) . ?
O32 H322 0.84(3) . ?
O33 H331 0.85(4) . ?
O33 H332 0.87(4) . ?
Cl1 O141 1.366(7) . ?
Cl1 O131 1.380(9) . ?
Cl1 O121 1.384(11) . ?
Cl1 O122 1.389(13) . ?
Cl1 O11 1.402(2) . ?
Cl1 O142 1.420(6) . ?
Cl1 O132 1.427(5) . ?
O11 Na3 2.406(3) 1_565 ?
Cl2 O231 1.327(7) . ?
Cl2 O211 1.390(3) . ?
Cl2 O221 1.391(3) . ?
Cl2 O232 1.410(7) . ?
Cl2 O241 1.413(6) . ?
Cl2 O242 1.453(16) . ?
Cl2 O222 1.462(9) . ?
Cl2 O212 1.493(10) . ?
O241 Na3 2.379(6) 1_565 ?
O232 Na3 2.441(7) 1_565 ?

loop_
_geom_hbond_atom_site_label_D
_geom_hbond_atom_site_label_H
_geom_hbond_atom_site_label_A
_geom_hbond_distance_DH
_geom_hbond_distance_HA
_geom_hbond_distance_DA
_geom_hbond_angle_DHA
_geom_hbond_site_symmetry_A
O31 H311 O1 0.82(3) 1.91(3) 2.714(3) 165(5) 2_556
O31 H312 O141 0.81(3) 2.62(3) 3.392(10) 160(4) 2_556
O31 H312 O142 0.81(3) 2.49(3) 3.214(7) 150(4) 2_556
O32 H321 O221 0.81(3) 2.31(4) 2.989(6) 142(4) 2_656
O32 H321 O242 0.81(3) 2.65(4) 3.235(17) 131(4) 2_656
O32 H322 O121 0.84(3) 2.18(4) 2.968(14) 157(4) 2_556
O32 H322 O142 0.84(3) 2.35(4) 3.077(10) 145(4) 2_556
O33 H331 O222 0.85(4) 2.09(8) 2.582(10) 116(7) 2_657
O33 H332 O122 0.87(4) 2.03(5) 2.888(15) 168(8) 2_557
O33 H332 O121 0.87(4) 2.47(5) 3.314(15) 163(8) 2_557
